data_4087594
loop_
_publ_author_name
'Werl\'e, Christophe'
'Karmazin, Lydia'
'Bailly, Corinne'
'Ricard, Louis'
'Djukic, Jean-Pierre'

_publ_section_title
;
 Stabilization of an Electron-Unsaturated Pd(I)--Pd(I) Unit by Double
 Hemichelation
;
_journal_issue 12
_journal_name_full Organometallics
_journal_page_first 3055
_journal_paper_doi 10.1021/acs.organomet.5b00349
_journal_volume 34
_journal_year 2015
_chemical_formula_moiety 'C18 H22 F2 N2 Pd'
_chemical_formula_sum 'C18 H22 F2 N2 Pd'
_chemical_formula_weight 410.77
_space_group_crystal_system orthorhombic
_space_group_IT_number 61
_space_group_name_Hall '-P 2ac 2ab'
_space_group_name_H-M_alt 'P b c a'
_atom_sites_solution_hydrogens geom
_atom_sites_solution_primary direct
_atom_sites_solution_secondary difmap
_audit_creation_method SHELXL-2013
_cell_angle_alpha 90
_cell_angle_beta 90
_cell_angle_gamma 90
_cell_formula_units_Z 8
_cell_length_a 11.0329(4)
_cell_length_b 17.2348(11)
_cell_length_c 17.9562(10)
_cell_measurement_reflns_used 20038
_cell_measurement_temperature 173(2)
_cell_measurement_theta_max 27.485
_cell_measurement_theta_min 0.998
_cell_volume 3414.4(3)
_computing_cell_refinement 'Denzo (Nonius B.V., 1998)'
_computing_data_collection 'Collect (Nonius B.V., 1998)'
_computing_data_reduction 'Denzo (Nonius B.V., 1998)'
_computing_molecular_graphics 'PLATON 98 (Spek, 1998)'
_computing_publication_material 'SHELXL-2013 (Sheldrick, 2013)'
_computing_structure_refinement 'SHELXL-2013 (Sheldrick, 2013)'
_computing_structure_solution 'SHELXS-2013 (Sheldrick, 2013)'
_diffrn_ambient_temperature 173(2)
_diffrn_measured_fraction_theta_full 1.000
_diffrn_measured_fraction_theta_max 0.999
_diffrn_measurement_device_type KappaCCD
_diffrn_measurement_method 'phi and omega scans'
_diffrn_radiation_type MoK\a
_diffrn_radiation_wavelength 0.71073
_diffrn_reflns_av_R_equivalents 0.0601
_diffrn_reflns_av_unetI/netI 0.0666
_diffrn_reflns_Laue_measured_fraction_full 1.000
_diffrn_reflns_Laue_measured_fraction_max 0.999
_diffrn_reflns_limit_h_max 14
_diffrn_reflns_limit_h_min -11
_diffrn_reflns_limit_k_max 22
_diffrn_reflns_limit_k_min -13
_diffrn_reflns_limit_l_max 17
_diffrn_reflns_limit_l_min -23
_diffrn_reflns_number 14647
_diffrn_reflns_point_group_measured_fraction_full 1.000
_diffrn_reflns_point_group_measured_fraction_max 0.999
_diffrn_reflns_theta_full 25.242
_diffrn_reflns_theta_max 27.428
_diffrn_reflns_theta_min 2.268
_diffrn_source 'sealed tube'
_exptl_absorpt_coefficient_mu 1.107
_exptl_absorpt_correction_T_max 0.78875
_exptl_absorpt_correction_T_min 0.68905
_exptl_absorpt_correction_type multi-scan
_exptl_absorpt_process_details 'MULscanABS in PLATON (Spek, 2003)'
_exptl_crystal_colour colorless
_exptl_crystal_density_diffrn 1.598
_exptl_crystal_description plate
_exptl_crystal_F_000 1664
_exptl_crystal_size_max 0.40
_exptl_crystal_size_mid 0.20
_exptl_crystal_size_min 0.12
_refine_diff_density_max 0.504
_refine_diff_density_min -0.910
_refine_diff_density_rms 0.171
_refine_ls_extinction_method none
_refine_ls_goodness_of_fit_ref 1.112
_refine_ls_hydrogen_treatment constr
_refine_ls_matrix_type full
_refine_ls_number_parameters 212
_refine_ls_number_reflns 3898
_refine_ls_number_restraints 0
_refine_ls_restrained_S_all 1.112
_refine_ls_R_factor_all 0.0839
_refine_ls_R_factor_gt 0.0465
_refine_ls_shift/su_max 0.000
_refine_ls_shift/su_mean 0.000
_refine_ls_structure_factor_coef Fsqd
_refine_ls_weighting_details 'w=1/[\s^2^(Fo^2^)+(0.0186P)^2^+5.5205P] where P=(Fo^2^+2Fc^2^)/3'
_refine_ls_weighting_scheme calc
_refine_ls_wR_factor_gt 0.0751
_refine_ls_wR_factor_ref 0.0839
_reflns_Friedel_coverage 0.000
_reflns_number_gt 2840
_reflns_number_total 3898
_reflns_threshold_expression 'I > 2\s(I)'
_cod_data_source_file om5b00349_si_002.cif
_cod_data_source_block 5b
_cod_database_code 4087594
_shelx_space_group_comment
;
The symmetry employed for this shelxl refinement is uniquely defined
by the following loop, which should always be used as a source of
symmetry information in preference to the above space-group names.
They are only intended as comments.
;
_shelxl_version_number 2013-4

loop_
_space_group_symop_operation_xyz
'x, y, z'
'-x+1/2, -y, z+1/2'
'x+1/2, -y+1/2, -z'
'-x, y+1/2, -z+1/2'
'-x, -y, -z'
'x-1/2, y, -z-1/2'
'-x-1/2, y-1/2, z'
'x, -y-1/2, z-1/2'

loop_
_atom_site_label
_atom_site_type_symbol
_atom_site_fract_x
_atom_site_fract_y
_atom_site_fract_z
_atom_site_U_iso_or_equiv
_atom_site_adp_type
_atom_site_occupancy
_atom_site_site_symmetry_order
_atom_site_calc_flag
_atom_site_refinement_flags_posn
_atom_site_refinement_flags_adp
C1 C 0.0457(3) 0.1098(2) 0.3080(2) 0.0225(8) Uani 1 1 d . .
C2 C 0.0935(3) 0.1130(2) 0.3798(2) 0.0242(8) Uani 1 1 d . .
H2 H 0.1598 0.0808 0.3932 0.029 Uiso 1 1 calc R U
C3 C 0.0439(3) 0.1634(2) 0.4311(2) 0.0281(9) Uani 1 1 d . .
C4 C -0.0495(3) 0.2127(2) 0.4164(2) 0.0296(9) Uani 1 1 d . .
H4 H -0.0817 0.2461 0.4536 0.036 Uiso 1 1 calc R U
C5 C -0.0958(3) 0.2118(2) 0.3441(2) 0.0281(9) Uani 1 1 d . .
H5 H -0.1593 0.2465 0.3310 0.034 Uiso 1 1 calc R U
C6 C -0.0505(3) 0.1611(2) 0.2913(2) 0.0224(8) Uani 1 1 d . .
C7 C -0.1031(3) 0.1548(2) 0.2142(2) 0.0281(8) Uani 1 1 d . .
H7A H -0.1667 0.1143 0.2135 0.034 Uiso 1 1 calc R U
H7B H -0.1409 0.2048 0.2001 0.034 Uiso 1 1 calc R U
C8 C -0.0659(4) 0.1068(3) 0.0919(2) 0.0474(13) Uani 1 1 d . .
H8A H -0.1087 0.0582 0.1026 0.071 Uiso 1 1 calc R U
H8B H -0.0048 0.0977 0.0532 0.071 Uiso 1 1 calc R U
H8C H -0.1239 0.1458 0.0745 0.071 Uiso 1 1 calc R U
C9 C 0.0651(4) 0.2056(3) 0.1419(3) 0.0385(11) Uani 1 1 d . .
H9A H 0.1276 0.1927 0.1051 0.058 Uiso 1 1 calc R U
H9B H 0.1037 0.2255 0.1872 0.058 Uiso 1 1 calc R U
H9C H 0.0109 0.2453 0.1214 0.058 Uiso 1 1 calc R U
C10 C 0.1901(3) -0.0320(2) 0.2792(2) 0.0236(8) Uani 1 1 d . .
C11 C 0.1567(3) -0.0647(2) 0.3476(2) 0.0226(8) Uani 1 1 d . .
H11 H 0.0900 -0.0441 0.3746 0.027 Uiso 1 1 calc R U
C12 C 0.2212(3) -0.1270(2) 0.3756(2) 0.0304(9) Uani 1 1 d . .
C13 C 0.3194(4) -0.1596(2) 0.3400(2) 0.0359(10) Uani 1 1 d . .
H13 H 0.3629 -0.2017 0.3614 0.043 Uiso 1 1 calc R U
C14 C 0.3521(3) -0.1287(2) 0.2717(2) 0.0330(10) Uani 1 1 d . .
H14 H 0.4193 -0.1497 0.2454 0.040 Uiso 1 1 calc R U
C15 C 0.2878(3) -0.0674(2) 0.2413(2) 0.0254(9) Uani 1 1 d . .
C16 C 0.3163(3) -0.0362(2) 0.1653(2) 0.0302(9) Uani 1 1 d . .
H16A H 0.3733 0.0079 0.1695 0.036 Uiso 1 1 calc R U
H16B H 0.3553 -0.0771 0.1348 0.036 Uiso 1 1 calc R U
C17 C 0.1309(4) -0.0791(2) 0.1052(2) 0.0336(10) Uani 1 1 d . .
H17A H 0.0545 -0.0621 0.0826 0.050 Uiso 1 1 calc R U
H17B H 0.1135 -0.1116 0.1487 0.050 Uiso 1 1 calc R U
H17C H 0.1776 -0.1091 0.0688 0.050 Uiso 1 1 calc R U
C18 C 0.2373(4) 0.0343(3) 0.0615(2) 0.0414(12) Uani 1 1 d . .
H18A H 0.2813 0.0812 0.0763 0.062 Uiso 1 1 calc R U
H18B H 0.1643 0.0489 0.0337 0.062 Uiso 1 1 calc R U
H18C H 0.2895 0.0021 0.0299 0.062 Uiso 1 1 calc R U
N1 N -0.0060(3) 0.13478(19) 0.16007(17) 0.0272(8) Uani 1 1 d . .
N2 N 0.2022(3) -0.01015(19) 0.12876(17) 0.0261(7) Uani 1 1 d . .
F1 F 0.0937(2) 0.16466(15) 0.50127(12) 0.0425(6) Uani 1 1 d . .
F2 F 0.1850(2) -0.15852(15) 0.44172(13) 0.0446(6) Uani 1 1 d . .
Pd1 Pd 0.10681(2) 0.05004(2) 0.22029(2) 0.02089(9) Uani 1 1 d . .

loop_
_atom_site_aniso_label
_atom_site_aniso_U_11
_atom_site_aniso_U_22
_atom_site_aniso_U_33
_atom_site_aniso_U_23
_atom_site_aniso_U_13
_atom_site_aniso_U_12
C1 0.0210(18) 0.024(2) 0.023(2) 0.0001(17) 0.0023(15) -0.0014(16)
C2 0.0241(19) 0.025(2) 0.024(2) -0.0007(17) 0.0008(16) 0.0027(16)
C3 0.030(2) 0.035(2) 0.019(2) -0.0021(19) 0.0000(17) -0.0028(19)
C4 0.032(2) 0.028(2) 0.028(2) -0.0012(19) 0.0126(18) 0.0026(18)
C5 0.023(2) 0.023(2) 0.038(2) 0.0045(19) 0.0038(18) 0.0023(17)
C6 0.0186(18) 0.0230(19) 0.026(2) 0.0024(18) 0.0031(16) -0.0016(16)
C7 0.0233(18) 0.032(2) 0.029(2) 0.006(2) -0.0034(19) 0.0017(18)
C8 0.041(3) 0.073(4) 0.028(2) -0.006(3) -0.013(2) 0.001(2)
C9 0.038(2) 0.035(3) 0.042(3) 0.013(2) 0.003(2) -0.001(2)
C10 0.0212(18) 0.025(2) 0.024(2) -0.0046(19) -0.0053(17) -0.0032(15)
C11 0.0206(18) 0.024(2) 0.024(2) 0.0004(17) -0.0012(15) 0.0008(15)
C12 0.034(2) 0.030(2) 0.028(2) 0.0031(19) -0.0047(18) -0.0016(19)
C13 0.037(2) 0.027(2) 0.044(3) 0.003(2) -0.012(2) 0.0068(19)
C14 0.027(2) 0.032(2) 0.040(3) -0.011(2) -0.0007(19) 0.0075(17)
C15 0.023(2) 0.025(2) 0.028(2) -0.0070(18) 0.0000(16) -0.0036(16)
C16 0.026(2) 0.032(2) 0.032(2) -0.011(2) 0.0052(18) -0.0032(17)
C17 0.039(2) 0.033(2) 0.029(2) -0.008(2) -0.0024(18) -0.0100(19)
C18 0.052(3) 0.043(3) 0.029(2) 0.001(2) 0.016(2) -0.009(2)
N1 0.0286(17) 0.0319(19) 0.0212(17) 0.0036(16) -0.0053(14) -0.0040(15)
N2 0.0330(18) 0.0275(18) 0.0178(17) -0.0044(15) 0.0050(14) -0.0078(15)
F1 0.0541(16) 0.0513(17) 0.0222(12) -0.0107(12) -0.0034(11) 0.0071(13)
F2 0.0551(16) 0.0437(16) 0.0350(15) 0.0146(13) -0.0023(12) 0.0011(13)
Pd1 0.02233(15) 0.02264(15) 0.01769(15) -0.00092(14) -0.00011(12) -0.00174(13)

loop_
_atom_type_symbol
_atom_type_description
_atom_type_scat_dispersion_real
_atom_type_scat_dispersion_imag
_atom_type_scat_source
C C 0.0033 0.0016 'International Tables Vol C Tables 4.2.6.8 and 6.1.1.4'
H H 0.0000 0.0000 'International Tables Vol C Tables 4.2.6.8 and 6.1.1.4'
N N 0.0061 0.0033 'International Tables Vol C Tables 4.2.6.8 and 6.1.1.4'
F F 0.0171 0.0103 'International Tables Vol C Tables 4.2.6.8 and 6.1.1.4'
Pd Pd -0.9988 1.0072 'International Tables Vol C Tables 4.2.6.8 and 6.1.1.4'

loop_
_geom_angle_atom_site_label_1
_geom_angle_atom_site_label_2
_geom_angle_atom_site_label_3
_geom_angle
C2 C1 C6 117.1(3)
C2 C1 Pd1 128.4(3)
C6 C1 Pd1 114.2(3)
C3 C2 C1 119.5(3)
C3 C2 H2 120.2
C1 C2 H2 120.2
C4 C3 F1 118.1(4)
C4 C3 C2 124.3(4)
F1 C3 C2 117.6(3)
C3 C4 C5 116.8(4)
C3 C4 H4 121.6
C5 C4 H4 121.6
C6 C5 C4 120.8(4)
C6 C5 H5 119.6
C4 C5 H5 119.6
C5 C6 C1 121.5(4)
C5 C6 C7 122.4(3)
C1 C6 C7 116.1(3)
N1 C7 C6 109.9(3)
N1 C7 H7A 109.7
C6 C7 H7A 109.7
N1 C7 H7B 109.7
C6 C7 H7B 109.7
H7A C7 H7B 108.2
N1 C8 H8A 109.5
N1 C8 H8B 109.5
H8A C8 H8B 109.5
N1 C8 H8C 109.5
H8A C8 H8C 109.5
H8B C8 H8C 109.5
N1 C9 H9A 109.5
N1 C9 H9B 109.5
H9A C9 H9B 109.5
N1 C9 H9C 109.5
H9A C9 H9C 109.5
H9B C9 H9C 109.5
C11 C10 C15 116.7(3)
C11 C10 Pd1 129.1(3)
C15 C10 Pd1 113.8(3)
C12 C11 C10 119.8(4)
C12 C11 H11 120.1
C10 C11 H11 120.1
F2 C12 C13 118.1(4)
F2 C12 C11 118.4(4)
C13 C12 C11 123.5(4)
C12 C13 C14 117.3(4)
C12 C13 H13 121.4
C14 C13 H13 121.4
C15 C14 C13 120.6(4)
C15 C14 H14 119.7
C13 C14 H14 119.7
C14 C15 C10 122.1(4)
C14 C15 C16 121.6(3)
C10 C15 C16 116.3(3)
N2 C16 C15 109.4(3)
N2 C16 H16A 109.8
C15 C16 H16A 109.8
N2 C16 H16B 109.8
C15 C16 H16B 109.8
H16A C16 H16B 108.3
N2 C17 H17A 109.5
N2 C17 H17B 109.5
H17A C17 H17B 109.5
N2 C17 H17C 109.5
H17A C17 H17C 109.5
H17B C17 H17C 109.5
N2 C18 H18A 109.5
N2 C18 H18B 109.5
H18A C18 H18B 109.5
N2 C18 H18C 109.5
H18A C18 H18C 109.5
H18B C18 H18C 109.5
C8 N1 C9 108.8(3)
C8 N1 C7 107.3(3)
C9 N1 C7 109.4(3)
C8 N1 Pd1 116.4(3)
C9 N1 Pd1 110.7(2)
C7 N1 Pd1 103.9(2)
C18 N2 C17 108.6(3)
C18 N2 C16 107.1(3)
C17 N2 C16 109.3(3)
C18 N2 Pd1 119.2(3)
C17 N2 Pd1 109.6(2)
C16 N2 Pd1 102.5(2)
C10 Pd1 C1 95.92(15)
C10 Pd1 N1 173.06(13)
C1 Pd1 N1 81.62(13)
C10 Pd1 N2 80.92(14)
C1 Pd1 N2 171.26(13)
N1 Pd1 N2 102.42(12)

loop_
_geom_bond_atom_site_label_1
_geom_bond_atom_site_label_2
_geom_bond_distance
C1 C2 1.394(5)
C1 C6 1.413(5)
C1 Pd1 1.999(4)
C2 C3 1.380(5)
C2 H2 0.9500
C3 C4 1.362(5)
C3 F1 1.374(4)
C4 C5 1.395(5)
C4 H4 0.9500
C5 C6 1.383(5)
C5 H5 0.9500
C6 C7 1.505(5)
C7 N1 1.488(5)
C7 H7A 0.9900
C7 H7B 0.9900
C8 N1 1.472(5)
C8 H8A 0.9800
C8 H8B 0.9800
C8 H8C 0.9800
C9 N1 1.487(5)
C9 H9A 0.9800
C9 H9B 0.9800
C9 H9C 0.9800
C10 C11 1.399(5)
C10 C15 1.413(5)
C10 Pd1 1.991(4)
C11 C12 1.384(5)
C11 H11 0.9500
C12 F2 1.365(4)
C12 C13 1.379(6)
C13 C14 1.386(6)
C13 H13 0.9500
C14 C15 1.383(5)
C14 H14 0.9500
C15 C16 1.501(6)
C16 N2 1.489(5)
C16 H16A 0.9900
C16 H16B 0.9900
C17 N2 1.486(5)
C17 H17A 0.9800
C17 H17B 0.9800
C17 H17C 0.9800
C18 N2 1.482(5)
C18 H18A 0.9800
C18 H18B 0.9800
C18 H18C 0.9800
N1 Pd1 2.203(3)
N2 Pd1 2.210(3)

loop_
_geom_torsion_atom_site_label_1
_geom_torsion_atom_site_label_2
_geom_torsion_atom_site_label_3
_geom_torsion_atom_site_label_4
_geom_torsion
C6 C1 C2 C3 1.8(5)
Pd1 C1 C2 C3 174.3(3)
C1 C2 C3 C4 -1.3(6)
C1 C2 C3 F1 179.9(3)
F1 C3 C4 C5 178.1(3)
C2 C3 C4 C5 -0.7(6)
C3 C4 C5 C6 2.1(6)
C4 C5 C6 C1 -1.5(6)
C4 C5 C6 C7 176.1(4)
C2 C1 C6 C5 -0.5(5)
Pd1 C1 C6 C5 -174.0(3)
C2 C1 C6 C7 -178.2(3)
Pd1 C1 C6 C7 8.3(4)
C5 C6 C7 N1 147.9(3)
C1 C6 C7 N1 -34.4(5)
C15 C10 C11 C12 2.0(5)
Pd1 C10 C11 C12 173.5(3)
C10 C11 C12 F2 -178.7(3)
C10 C11 C12 C13 0.5(6)
F2 C12 C13 C14 177.7(4)
C11 C12 C13 C14 -1.5(6)
C12 C13 C14 C15 0.0(6)
C13 C14 C15 C10 2.5(6)
C13 C14 C15 C16 -176.0(4)
C11 C10 C15 C14 -3.4(5)
Pd1 C10 C15 C14 -176.3(3)
C11 C10 C15 C16 175.1(3)
Pd1 C10 C15 C16 2.3(4)
C14 C15 C16 N2 145.7(3)
C10 C15 C16 N2 -32.9(4)
C6 C7 N1 C8 163.4(4)
C6 C7 N1 C9 -78.7(4)
C6 C7 N1 Pd1 39.6(3)
C15 C16 N2 C18 168.7(3)
C15 C16 N2 C17 -73.8(4)
C15 C16 N2 Pd1 42.4(3)
